data_7056746
loop_
_publ_author_name
'Bakewell, Nicholas Owen'
'Thavarajah, Rumintha'
'Motevalli, Majid'
'Sheriff, Tippu S.'

_publ_section_title
;
 Nucleophile and Base Differentiation of Pyridine in Reaction with
 Tetrahalocatechols and the Formation of Manganese(III)-Catecholate and
 Pyridinium-Catecholate Complexes for the in situ Generation of Hydrogen
 Peroxide from Dioxygen
;
_journal_name_full 'New Journal of Chemistry'
_journal_paper_doi 10.1039/C7NJ02725G
_journal_year 2017
_chemical_formula_moiety 'C6 H1 Cl4  O2, C5 H6 N'
_chemical_formula_sum 'C11 H7 Cl4 N O2'
_chemical_formula_weight 326.98
_space_group_crystal_system monoclinic
_space_group_IT_number 15
_space_group_name_Hall '-I 2ya'
_space_group_name_H-M_alt 'I 1 2/a 1'
_symmetry_space_group_name_Hall '-I 2ya'
_symmetry_space_group_name_H-M 'I 1 2/a 1'
_atom_sites_solution_hydrogens geom
_audit_update_record
;
2017-07-24 deposited with the CCDC.
2017-11-13 downloaded from the CCDC.
;
_cell_angle_alpha 90
_cell_angle_beta 92.815(9)
_cell_angle_gamma 90
_cell_formula_units_Z 8
_cell_length_a 17.155(18)
_cell_length_b 8.049(5)
_cell_length_c 18.643(11)
_cell_measurement_reflns_used 8696
_cell_measurement_temperature 100.(2)
_cell_measurement_theta_max 37.4748
_cell_measurement_theta_min 2.7959
_cell_volume 2571(3)
_computing_cell_refinement 'SAINT V8.34A (Bruker AXS Inc., 2013)'
_computing_data_collection 'Bruker Instrument Service v2014.11.0.1'
_computing_data_reduction 'SAINT V8.34A (Bruker AXS Inc., 2013)'
_computing_molecular_graphics 'Bruker SHELXTL'
_computing_publication_material 'Bruker SHELXTL'
_computing_structure_refinement 'SHELXL-2014/7 (Sheldrick, 2014)'
_computing_structure_solution 'SHELXS-2014/7 (Sheldrick, 2014)'
_diffrn_ambient_temperature 100.(2)
_diffrn_detector_area_resol_mean 8.3333
_diffrn_measured_fraction_theta_full 0.992
_diffrn_measured_fraction_theta_max 0.992
_diffrn_measurement_device_type 'Bruker APEX-II CCD'
_diffrn_measurement_method '\f and \w scans'
_diffrn_radiation_monochromator graphite
_diffrn_radiation_source 'sealed tube'
_diffrn_radiation_type MoK\a
_diffrn_radiation_wavelength 0.71073
_diffrn_reflns_av_R_equivalents 0.0304
_diffrn_reflns_av_unetI/netI 0.0308
_diffrn_reflns_limit_h_max 29
_diffrn_reflns_limit_h_min -24
_diffrn_reflns_limit_k_max 13
_diffrn_reflns_limit_k_min -6
_diffrn_reflns_limit_l_max 31
_diffrn_reflns_limit_l_min -28
_diffrn_reflns_number 24269
_diffrn_reflns_theta_full 37.55
_diffrn_reflns_theta_max 37.55
_diffrn_reflns_theta_min 2.19
_exptl_absorpt_coefficient_mu 0.911
_exptl_absorpt_correction_T_max 0.93
_exptl_absorpt_correction_T_min 0.84
_exptl_absorpt_correction_type multi-scan
_exptl_absorpt_process_details 'SADABS V2014/5 (Bruker AXS Inc.)'
_exptl_crystal_colour colourless
_exptl_crystal_density_diffrn 1.689
_exptl_crystal_density_method 'not measured'
_exptl_crystal_description needle
_exptl_crystal_F_000 1312
_exptl_crystal_size_max 0.340
_exptl_crystal_size_mid 0.090
_exptl_crystal_size_min 0.080
_refine_diff_density_max 0.687
_refine_diff_density_min -0.534
_refine_ls_extinction_method none
_refine_ls_goodness_of_fit_ref 1.028
_refine_ls_hydrogen_treatment constr
_refine_ls_matrix_type full
_refine_ls_number_parameters 164
_refine_ls_number_reflns 6746
_refine_ls_number_restraints 0
_refine_ls_restrained_S_all 1.028
_refine_ls_R_factor_all 0.0450
_refine_ls_R_factor_gt 0.0310
_refine_ls_shift/su_max 0.001
_refine_ls_shift/su_mean 0.000
_refine_ls_structure_factor_coef Fsqd
_refine_ls_weighting_details 'w=1/[\s^2^(Fo^2^)+(0.0431P)^2^+0.7095P] where P=(Fo^2^+2Fc^2^)/3'
_refine_ls_weighting_scheme calc
_refine_ls_wR_factor_gt 0.0777
_refine_ls_wR_factor_ref 0.0846
_reflns_number_gt 5330
_reflns_number_total 6746
_reflns_threshold_expression 'I > 2\s(I)'
_cod_data_source_file c7nj02725g2.cif
_cod_data_source_block RT_CL_2Re_1R
_cod_original_cell_volume 2571.(3)
_cod_database_code 7056746

loop_
_space_group_symop_operation_xyz
'x, y, z'
'-x+1/2, y, -z'
'x+1/2, y+1/2, z+1/2'
'-x+1, y+1/2, -z+1/2'
'-x, -y, -z'
'x-1/2, -y, z'
'-x+1/2, -y+1/2, -z+1/2'
'x, -y+1/2, z+1/2'

loop_
_atom_site_type_symbol
_atom_site_label
_atom_site_fract_x
_atom_site_fract_y
_atom_site_fract_z
_atom_site_U_iso_or_equiv
_atom_site_adp_type
_atom_site_calc_flag
_atom_site_refinement_flags_adp
_atom_site_refinement_flags_posn
_atom_site_occupancy
C C1 0.43357(7) 0.38496(13) 0.41876(6) 0.02232(18) Uani d . . 1
H H1 0.4556 0.4406 0.3796 0.027 Uiso calc U R 1
C C2 0.44933(7) 0.21672(13) 0.42966(6) 0.0247(2) Uani d . . 1
H H2 0.4823 0.1583 0.3988 0.03 Uiso calc U R 1
C C3 0.41594(6) 0.13601(13) 0.48647(6) 0.02358(19) Uani d . . 1
H H3 0.4242 0.0205 0.494 0.028 Uiso calc U R 1
C C4 0.37011(7) 0.22655(14) 0.53224(6) 0.0259(2) Uani d . . 1
H H4 0.348 0.1746 0.5722 0.031 Uiso calc U R 1
C C5 0.35744(7) 0.39410(13) 0.51833(6) 0.02261(19) Uani d . . 1
H H5 0.3263 0.4565 0.5494 0.027 Uiso calc U R 1
C C6 0.30367(5) 0.82099(10) 0.38569(5) 0.01348(14) Uani d . . 1
C C7 0.22580(5) 0.86951(11) 0.36807(5) 0.01368(14) Uani d . . 1
C C8 0.20761(5) 0.95074(11) 0.30319(5) 0.01412(14) Uani d . . 1
C C9 0.26585(5) 0.98789(10) 0.25533(5) 0.01446(14) Uani d . . 1
C C10 0.34290(5) 0.94165(11) 0.27222(5) 0.01497(14) Uani d . . 1
C C11 0.36080(5) 0.85819(11) 0.33693(5) 0.01409(14) Uani d . . 1
Cl Cl1 0.11182(2) 1.00501(3) 0.28372(2) 0.02008(5) Uani d . . 1
Cl Cl2 0.24194(2) 1.09387(3) 0.17670(2) 0.01989(5) Uani d . . 1
Cl Cl3 0.41552(2) 0.99156(4) 0.21495(2) 0.02504(6) Uani d . . 1
Cl Cl4 0.45593(2) 0.80037(3) 0.35962(2) 0.01795(5) Uani d . . 1
N N1 0.38805(5) 0.47002(10) 0.46215(4) 0.01792(14) Uani d . . 1
H H1A 0.3782 0.5758 0.4538 0.022 Uiso calc U R 1
O O1 0.31878(4) 0.74431(8) 0.44859(4) 0.01745(12) Uani d . . 1
O O2 0.16818(4) 0.83790(9) 0.41330(4) 0.01855(13) Uani d . . 1
H H2A 0.1879 0.8068 0.4532 0.028 Uiso calc U R 1

loop_
_atom_site_aniso_label
_atom_site_aniso_U_11
_atom_site_aniso_U_22
_atom_site_aniso_U_33
_atom_site_aniso_U_12
_atom_site_aniso_U_13
_atom_site_aniso_U_23
C1 0.0256(5) 0.0214(4) 0.0208(4) 0.0035(4) 0.0083(4) 0.0013(3)
C2 0.0263(5) 0.0215(4) 0.0270(5) 0.0059(4) 0.0080(4) -0.0009(4)
C3 0.0241(5) 0.0192(4) 0.0274(5) 0.0037(4) 0.0012(4) 0.0033(4)
C4 0.0314(5) 0.0236(4) 0.0231(5) 0.0036(4) 0.0071(4) 0.0073(4)
C5 0.0289(5) 0.0212(4) 0.0184(4) 0.0041(4) 0.0072(4) 0.0028(3)
C6 0.0147(3) 0.0140(3) 0.0120(3) 0.0015(3) 0.0029(3) -0.0009(2)
C7 0.0138(3) 0.0143(3) 0.0132(3) 0.0001(3) 0.0039(3) -0.0017(3)
C8 0.0124(3) 0.0157(3) 0.0144(3) 0.0008(3) 0.0018(3) -0.0013(3)
C9 0.0159(4) 0.0155(3) 0.0120(3) 0.0000(3) 0.0014(3) 0.0000(3)
C10 0.0140(3) 0.0177(3) 0.0136(3) -0.0015(3) 0.0040(3) 0.0004(3)
C11 0.0119(3) 0.0162(3) 0.0142(3) 0.0002(3) 0.0017(3) -0.0010(3)
Cl1 0.01385(9) 0.02756(11) 0.01887(10) 0.00424(8) 0.00113(7) 0.00060(8)
Cl2 0.02256(11) 0.02347(10) 0.01369(9) 0.00175(8) 0.00144(7) 0.00343(7)
Cl3 0.01776(11) 0.03632(13) 0.02175(11) -0.00015(9) 0.00819(8) 0.00925(9)
Cl4 0.01265(9) 0.02192(10) 0.01939(10) 0.00160(7) 0.00216(7) 0.00044(7)
N1 0.0215(4) 0.0175(3) 0.0151(3) 0.0038(3) 0.0032(3) 0.0016(3)
O1 0.0209(3) 0.0199(3) 0.0119(3) 0.0059(2) 0.0044(2) 0.0018(2)
O2 0.0154(3) 0.0253(3) 0.0154(3) 0.0017(2) 0.0059(2) 0.0028(2)

loop_
_atom_type_symbol
_atom_type_description
_atom_type_scat_dispersion_real
_atom_type_scat_dispersion_imag
_atom_type_scat_source
C C 0.0033 0.0016 'International Tables Vol C Tables 4.2.6.8 and 6.1.1.4'
H H 0.0000 0.0000 'International Tables Vol C Tables 4.2.6.8 and 6.1.1.4'
N N 0.0061 0.0033 'International Tables Vol C Tables 4.2.6.8 and 6.1.1.4'
O O 0.0106 0.0060 'International Tables Vol C Tables 4.2.6.8 and 6.1.1.4'
Cl Cl 0.1484 0.1585 'International Tables Vol C Tables 4.2.6.8 and 6.1.1.4'

loop_
_geom_angle_atom_site_label_1
_geom_angle_atom_site_label_2
_geom_angle_atom_site_label_3
_geom_angle
N1 C1 C2 121.53(10)
N1 C1 H1 119.2
C2 C1 H1 119.2
C3 C2 C1 118.76(10)
C3 C2 H2 120.6
C1 C2 H2 120.6
C2 C3 C4 119.21(10)
C2 C3 H3 120.4
C4 C3 H3 120.4
C5 C4 C3 118.77(10)
C5 C4 H4 120.6
C3 C4 H4 120.6
N1 C5 C4 121.63(10)
N1 C5 H5 119.2
C4 C5 H5 119.2
O1 C6 C11 123.70(9)
O1 C6 C7 118.07(8)
C11 C6 C7 118.22(9)
O2 C7 C8 119.22(9)
O2 C7 C6 120.87(9)
C8 C7 C6 119.91(8)
C7 C8 C9 120.95(9)
C7 C8 Cl1 118.15(7)
C9 C8 Cl1 120.91(8)
C10 C9 C8 119.74(9)
C10 C9 Cl2 120.42(7)
C8 C9 Cl2 119.83(8)
C9 C10 C11 119.18(8)
C9 C10 Cl3 120.19(8)
C11 C10 Cl3 120.61(8)
C6 C11 C10 122.00(9)
C6 C11 Cl4 117.74(8)
C10 C11 Cl4 120.25(7)
C1 N1 C5 120.05(10)
C1 N1 H1A 120.0
C5 N1 H1A 120.0
C7 O2 H2A 109.5

loop_
_geom_bond_atom_site_label_1
_geom_bond_atom_site_label_2
_geom_bond_distance
C1 N1 1.3398(15)
C1 C2 1.3939(16)
C1 H1 0.95
C2 C3 1.3897(17)
C2 H2 0.95
C3 C4 1.3939(18)
C3 H3 0.95
C4 C5 1.3885(16)
C4 H4 0.95
C5 N1 1.3417(14)
C5 H5 0.95
C6 O1 1.3392(12)
C6 C11 1.4015(15)
C6 C7 1.4148(18)
C7 O2 1.3547(14)
C7 C8 1.3966(14)
C8 C9 1.4041(16)
C8 Cl1 1.7218(18)
C9 C10 1.3942(18)
C9 Cl2 1.7280(12)
C10 C11 1.4017(14)
C10 Cl3 1.7274(14)
C11 Cl4 1.7295(18)
N1 H1A 0.88
O2 H2A 0.84

loop_
_geom_hbond_atom_site_label_D
_geom_hbond_atom_site_label_H
_geom_hbond_atom_site_label_A
_geom_hbond_site_symmetry_A
_geom_hbond_distance_DH
_geom_hbond_distance_HA
_geom_hbond_distance_DA
_geom_hbond_angle_DHA
C1 H1 Cl3 4_545 0.95 2.92 3.780(2) 150.5
C1 H1 Cl4 . 0.95 2.92 3.547(2) 124.7
C5 H5 Cl2 8_565 0.95 2.87 3.637(2) 138.6
N1 H1A Cl4 . 0.88 2.89 3.5070(16) 128.5
N1 H1A O1 . 0.88 1.70 2.5142(16) 153.2
O2 H2A O1 . 0.84 2.31 2.740(3) 112.4
O2 H2A O1 2_556 0.84 1.91 2.6814(17) 152.7

loop_
_geom_torsion_atom_site_label_1
_geom_torsion_atom_site_label_2
_geom_torsion_atom_site_label_3
_geom_torsion_atom_site_label_4
_geom_torsion
N1 C1 C2 C3 0.84(17)
C1 C2 C3 C4 -2.26(17)
C2 C3 C4 C5 1.82(17)
C3 C4 C5 N1 0.09(18)
O1 C6 C7 O2 -0.57(12)
C11 C6 C7 O2 -179.56(8)
O1 C6 C7 C8 179.60(8)
C11 C6 C7 C8 0.61(12)
O2 C7 C8 C9 179.08(8)
C6 C7 C8 C9 -1.09(13)
O2 C7 C8 Cl1 -0.61(11)
C6 C7 C8 Cl1 179.23(7)
C7 C8 C9 C10 0.71(13)
Cl1 C8 C9 C10 -179.62(7)
C7 C8 C9 Cl2 -178.11(7)
Cl1 C8 C9 Cl2 1.56(11)
C8 C9 C10 C11 0.14(13)
Cl2 C9 C10 C11 178.96(7)
C8 C9 C10 Cl3 -178.25(7)
Cl2 C9 C10 Cl3 0.57(11)
O1 C6 C11 C10 -178.69(8)
C7 C6 C11 C10 0.24(13)
O1 C6 C11 Cl4 0.32(12)
C7 C6 C11 Cl4 179.25(6)
C9 C10 C11 C6 -0.62(13)
Cl3 C10 C11 C6 177.76(7)
C9 C10 C11 Cl4 -179.60(7)
Cl3 C10 C11 Cl4 -1.22(11)
C2 C1 N1 C5 1.07(16)
C4 C5 N1 C1 -1.54(16)
